data_2101803
loop_
_publ_author_name
'Marsh, R. E.'

_publ_section_title
;
 The perils of <i>Cc</i> revisited
;
_journal_issue 2
_journal_name_full 'Acta Crystallographica Section B'
_journal_page_first 317
_journal_page_last 322
_journal_paper_doi 10.1107/S010876819601381X
_journal_volume 53
_journal_year 1997
_chemical_formula_moiety 'C6 H4 N2 O2 '
_chemical_formula_sum 'C6 H4 N2 O2'
_space_group_IT_number 43
_symmetry_cell_setting orthorhombic
_symmetry_space_group_name_Hall 'F 2 -2d'
_symmetry_space_group_name_H-M 'F d d 2'
_audit_creation_method CSD-QUEST3D-V5
_cell_angle_alpha 90
_cell_angle_beta 90
_cell_angle_gamma 90
_cell_formula_units_Z 16
_cell_length_a 15.0440(10)
_cell_length_b 32.288
_cell_length_c 5.2880(10)
_cell_volume 2568.6(5)
_cod_data_source_file an0533.cif
_cod_data_source_block CSD_CIF_MIF_YACGAK01
_cod_depositor_comments
;

  Added moiety chemical formula from Marsh (1997) paper. The summary
  chemical formula is calculated from moiety formula using 'AdHocParser'
  (svn://www.crystallography.net/cod-tools/trunk/Formulae/AdHocParser.yp,
  revision 1441.)

  Andrius Merkys
  2013-11-06
;
_cod_database_code 2101803

loop_
_symmetry_equiv_pos_as_xyz
x,y,z
-x,-y,z
1/4-x,1/4+y,1/4+z
3/4+x,3/4-y,1/4+z
x,1/2+y,1/2+z
-x,1/2-y,1/2+z
1/4-x,3/4+y,3/4+z
3/4+x,1/4-y,3/4+z
1/2+x,y,1/2+z
1/2-x,-y,1/2+z
3/4-x,1/4+y,3/4+z
1/4+x,3/4-y,3/4+z
1/2+x,1/2+y,z
1/2-x,1/2-y,z
3/4-x,3/4+y,1/4+z
1/4+x,1/4-y,1/4+z

loop_
_atom_site_label
_atom_site_fract_x
_atom_site_fract_y
_atom_site_fract_z
_atom_site_type_symbol
O1 -.0462 -.0871 .5485 O
O2 .0194 -.0482 .2619 O
N1 -.2726 -.0954 .3961 N
N2 -.1490 -.0108 -.1548 N
C1 -.2115 -.0778 .3255 C
C2 -.1350 -.0572 .2338 C
C3 -.0550 -.0640 .3475 C
C4 .0472 -.0879 .6188 C
C5 .0924 -.0630 .4221 C
C6 -.1422 -.0314 .0209 C
H1 .0480 -.0790 .7878 H
H2 .0658 -.1176 .6372 H
H3 .1218 -.0397 .4895 H
H4 .1265 -.0847 .3039 H

loop_
_atom_type_symbol
C
H
N
O
